data_1549021
loop_
_publ_author_name
'Roy, Bibhisan'
'Reddy, Mallu Chenna'
'Hazra, Partha'

_publ_section_title
;
 Developing the structure-property relationship to design solid state
 multi-stimuli responsive materials and their potential applications in
 different fields.
;
_journal_issue 14
_journal_name_full 'Chemical science'
_journal_page_first 3592
_journal_page_last 3606
_journal_paper_doi 10.1039/c8sc00143j
_journal_volume 9
_journal_year 2018
_chemical_formula_moiety 'C15 H11 N O3 S'
_chemical_formula_sum 'C15 H11 N O3 S'
_chemical_formula_weight 285.31
_space_group_crystal_system triclinic
_space_group_IT_number 2
_space_group_name_Hall '-P 1'
_space_group_name_H-M_alt 'P -1'
_symmetry_space_group_name_Hall '-P 1'
_symmetry_space_group_name_H-M 'P -1'
_atom_sites_solution_hydrogens geom
_audit_creation_method SHELXL-2014/7
_audit_update_record
;
2017-09-04 deposited with the CCDC.
2018-03-05 downloaded from the CCDC.
;
_cell_angle_alpha 85.46(3)
_cell_angle_beta 77.90(3)
_cell_angle_gamma 70.37(3)
_cell_formula_units_Z 2
_cell_length_a 7.089(8)
_cell_length_b 7.256(8)
_cell_length_c 13.569(15)
_cell_measurement_reflns_used 1242
_cell_measurement_temperature 296(2)
_cell_measurement_theta_max 24.49
_cell_measurement_theta_min 2.98
_cell_volume 642.8(12)
_computing_structure_refinement 'SHELXL-2014/7 (Sheldrick, 2014)'
_diffrn_ambient_temperature 296(2)
_diffrn_measured_fraction_theta_full 0.999
_diffrn_measured_fraction_theta_max 0.987
_diffrn_measurement_device_type 'Bruker APEX-II CCD'
_diffrn_measurement_method '\f and \w scans'
_diffrn_radiation_type MoK\a
_diffrn_radiation_wavelength 0.71073
_diffrn_reflns_av_R_equivalents 0.1089
_diffrn_reflns_av_unetI/netI 0.1294
_diffrn_reflns_Laue_measured_fraction_full 0.999
_diffrn_reflns_Laue_measured_fraction_max 0.987
_diffrn_reflns_limit_h_max 9
_diffrn_reflns_limit_h_min -9
_diffrn_reflns_limit_k_max 9
_diffrn_reflns_limit_k_min -5
_diffrn_reflns_limit_l_max 18
_diffrn_reflns_limit_l_min -18
_diffrn_reflns_number 11089
_diffrn_reflns_point_group_measured_fraction_full 0.999
_diffrn_reflns_point_group_measured_fraction_max 0.987
_diffrn_reflns_theta_full 25.242
_diffrn_reflns_theta_max 28.525
_diffrn_reflns_theta_min 1.535
_exptl_absorpt_coefficient_mu 0.258
_exptl_absorpt_correction_type none
_exptl_crystal_colour colorless
_exptl_crystal_density_diffrn 1.474
_exptl_crystal_description block
_exptl_crystal_F_000 296.0
_exptl_crystal_size_max 0.3
_exptl_crystal_size_mid 0.2
_exptl_crystal_size_min 0.1
_refine_diff_density_max 0.453
_refine_diff_density_min -0.633
_refine_diff_density_rms 0.108
_refine_ls_extinction_method none
_refine_ls_goodness_of_fit_ref 0.812
_refine_ls_hydrogen_treatment constr
_refine_ls_matrix_type full
_refine_ls_number_parameters 181
_refine_ls_number_reflns 3233
_refine_ls_number_restraints 0
_refine_ls_restrained_S_all 0.812
_refine_ls_R_factor_all 0.1190
_refine_ls_R_factor_gt 0.0577
_refine_ls_shift/su_max 0.000
_refine_ls_shift/su_mean 0.000
_refine_ls_structure_factor_coef Fsqd
_refine_ls_weighting_details 'w=1/[\s^2^(Fo^2^)+(0.1000P)^2^+0.4944P] where P=(Fo^2^+2Fc^2^)/3'
_refine_ls_weighting_scheme calc
_refine_ls_wR_factor_gt 0.1364
_refine_ls_wR_factor_ref 0.1751
_reflns_Friedel_coverage 0.000
_reflns_number_gt 1861
_reflns_number_total 3275
_reflns_threshold_expression 'I > 2\s(I)'
_cod_data_source_file c8sc00143j3.cif
_cod_data_source_block CH-574_a
_cod_depositor_comments 'Adding full bibliography for 1549020--1549023.cif.'
_cod_database_code 1549021
_shelx_shelxl_version_number 2014/7
_shelx_space_group_comment
;
The symmetry employed for this shelxl refinement is uniquely defined
by the following loop, which should always be used as a source of
symmetry information in preference to the above space-group names.
They are only intended as comments.
;

loop_
_space_group_symop_operation_xyz
'x, y, z'
'-x, -y, -z'

loop_
_atom_site_label
_atom_site_type_symbol
_atom_site_fract_x
_atom_site_fract_y
_atom_site_fract_z
_atom_site_U_iso_or_equiv
_atom_site_adp_type
_atom_site_occupancy
_atom_site_site_symmetry_order
_atom_site_calc_flag
_atom_site_refinement_flags_posn
_atom_site_refinement_flags_adp
S001 S 0.49431(12) 0.25606(11) 0.17008(6) 0.0224(2) Uani 1 1 d . .
O002 O 0.3370(3) 0.2257(3) 0.12755(17) 0.0309(6) Uani 1 1 d . .
O003 O 0.5486(4) 0.4321(3) 0.14145(17) 0.0286(6) Uani 1 1 d . .
O004 O 0.2620(4) 0.8977(3) 0.40286(18) 0.0321(6) Uani 1 1 d . .
N005 N 0.3662(4) 0.5923(4) 0.3306(2) 0.0224(6) Uani 1 1 d . .
H005 H 0.4111 0.6242 0.2701 0.027 Uiso 1 1 calc R U
C006 C 0.2529(5) 0.2684(4) 0.5394(2) 0.0216(7) Uani 1 1 d . .
H006 H 0.2869 0.1395 0.5198 0.026 Uiso 1 1 calc R U
C007 C 0.3676(5) 0.4034(4) 0.3603(2) 0.0203(7) Uani 1 1 d . .
C008 C 0.2852(5) 0.4115(4) 0.4701(2) 0.0208(7) Uani 1 1 d . .
C009 C 0.7159(5) 0.0508(4) 0.1404(2) 0.0215(7) Uani 1 1 d . .
C00A C 0.2325(5) 0.6061(4) 0.5003(2) 0.0215(7) Uani 1 1 d . .
C00B C 0.1132(5) 0.5187(5) 0.6687(2) 0.0251(7) Uani 1 1 d . .
H00B H 0.0543 0.5523 0.7356 0.030 Uiso 1 1 calc R U
C00C C 0.4241(5) 0.2472(4) 0.3004(2) 0.0213(7) Uani 1 1 d . .
H00C H 0.4256 0.1272 0.3306 0.026 Uiso 1 1 calc R U
C00D C 0.1455(5) 0.6629(5) 0.5994(2) 0.0236(7) Uani 1 1 d . .
H00D H 0.1100 0.7921 0.6188 0.028 Uiso 1 1 calc R U
C00E C 0.2837(5) 0.7231(4) 0.4103(2) 0.0230(7) Uani 1 1 d . .
C00F C 0.9054(5) 0.0648(5) 0.1458(2) 0.0246(7) Uani 1 1 d . .
H00F H 0.9149 0.1808 0.1655 0.029 Uiso 1 1 calc R U
C00G C 0.6996(5) -0.1222(4) 0.1111(2) 0.0230(7) Uani 1 1 d . .
H00G H 0.5727 -0.1297 0.1075 0.028 Uiso 1 1 calc R U
C00H C 0.1680(5) 0.3240(5) 0.6392(2) 0.0261(7) Uani 1 1 d . .
H00H H 0.1474 0.2302 0.6871 0.031 Uiso 1 1 calc R U
C00I C 1.0798(5) -0.0978(5) 0.1214(2) 0.0300(8) Uani 1 1 d . .
H00I H 1.2072 -0.0911 0.1243 0.036 Uiso 1 1 calc R U
C00J C 1.0626(5) -0.2701(5) 0.0926(2) 0.0297(8) Uani 1 1 d . .
H00J H 1.1793 -0.3785 0.0765 0.036 Uiso 1 1 calc R U
C00K C 0.8741(5) -0.2829(5) 0.0874(2) 0.0282(8) Uani 1 1 d . .
H00K H 0.8650 -0.3993 0.0681 0.034 Uiso 1 1 calc R U

loop_
_atom_site_aniso_label
_atom_site_aniso_U_11
_atom_site_aniso_U_22
_atom_site_aniso_U_33
_atom_site_aniso_U_23
_atom_site_aniso_U_13
_atom_site_aniso_U_12
S001 0.0251(5) 0.0178(4) 0.0238(4) 0.0000(3) -0.0044(3) -0.0067(3)
O002 0.0249(13) 0.0339(13) 0.0342(14) -0.0039(11) -0.0110(10) -0.0060(11)
O003 0.0398(15) 0.0177(11) 0.0273(12) 0.0060(9) -0.0039(10) -0.0110(10)
O004 0.0421(15) 0.0156(11) 0.0396(14) -0.0008(10) -0.0022(11) -0.0142(11)
N005 0.0281(15) 0.0161(13) 0.0234(13) -0.0009(10) -0.0008(11) -0.0103(11)
C006 0.0245(17) 0.0168(15) 0.0249(16) -0.0011(12) -0.0047(13) -0.0082(13)
C007 0.0170(15) 0.0170(15) 0.0296(17) 0.0021(12) -0.0043(13) -0.0096(12)
C008 0.0199(16) 0.0206(15) 0.0256(16) 0.0003(13) -0.0073(13) -0.0097(13)
C009 0.0248(17) 0.0214(16) 0.0184(15) 0.0000(12) -0.0048(13) -0.0075(13)
C00A 0.0201(16) 0.0157(14) 0.0306(17) 0.0003(13) -0.0081(13) -0.0065(13)
C00B 0.0286(18) 0.0264(17) 0.0213(16) -0.0026(13) -0.0039(13) -0.0102(14)
C00C 0.0219(16) 0.0152(15) 0.0278(17) 0.0010(12) -0.0023(13) -0.0093(13)
C00D 0.0229(17) 0.0212(16) 0.0280(17) -0.0062(13) -0.0039(14) -0.0084(13)
C00E 0.0204(16) 0.0202(16) 0.0301(17) -0.0005(13) -0.0040(13) -0.0092(13)
C00F 0.0290(18) 0.0241(16) 0.0244(16) 0.0023(13) -0.0072(14) -0.0130(14)
C00G 0.0221(17) 0.0231(16) 0.0251(16) -0.0023(13) -0.0018(13) -0.0101(14)
C00H 0.0282(18) 0.0273(17) 0.0264(17) 0.0074(14) -0.0089(14) -0.0135(15)
C00I 0.0236(18) 0.037(2) 0.0300(18) 0.0065(15) -0.0055(14) -0.0122(16)
C00J 0.0271(19) 0.0276(18) 0.0252(17) 0.0020(14) -0.0027(14) 0.0008(15)
C00K 0.037(2) 0.0200(16) 0.0275(17) -0.0026(13) -0.0045(15) -0.0094(15)

loop_
_atom_type_symbol
_atom_type_description
_atom_type_scat_dispersion_real
_atom_type_scat_dispersion_imag
_atom_type_scat_source
C C 0.0033 0.0016 'International Tables Vol C Tables 4.2.6.8 and 6.1.1.4'
H H 0.0000 0.0000 'International Tables Vol C Tables 4.2.6.8 and 6.1.1.4'
N N 0.0061 0.0033 'International Tables Vol C Tables 4.2.6.8 and 6.1.1.4'
O O 0.0106 0.0060 'International Tables Vol C Tables 4.2.6.8 and 6.1.1.4'
S S 0.1246 0.1234 'International Tables Vol C Tables 4.2.6.8 and 6.1.1.4'

loop_
_geom_angle_atom_site_label_1
_geom_angle_atom_site_label_2
_geom_angle_atom_site_label_3
_geom_angle
O002 S001 O003 118.46(15)
O002 S001 C00C 107.94(16)
O003 S001 C00C 108.91(14)
O002 S001 C009 107.64(15)
O003 S001 C009 108.53(17)
C00C S001 C009 104.48(15)
C00E N005 C007 112.2(3)
C00E N005 H005 123.9
C007 N005 H005 123.9
C008 C006 C00H 117.9(3)
C008 C006 H006 121.0
C00H C006 H006 121.0
C00C C007 N005 126.9(3)
C00C C007 C008 126.8(3)
N005 C007 C008 106.2(2)
C006 C008 C00A 120.7(3)
C006 C008 C007 131.7(3)
C00A C008 C007 107.6(3)
C00G C009 C00F 121.1(3)
C00G C009 S001 119.5(3)
C00F C009 S001 119.4(2)
C00D C00A C008 121.7(3)
C00D C00A C00E 130.2(3)
C008 C00A C00E 108.1(3)
C00D C00B C00H 121.0(3)
C00D C00B H00B 119.5
C00H C00B H00B 119.5
C007 C00C S001 123.9(3)
C007 C00C H00C 118.0
S001 C00C H00C 118.0
C00A C00D C00B 117.5(3)
C00A C00D H00D 121.3
C00B C00D H00D 121.3
O004 C00E N005 124.5(3)
O004 C00E C00A 129.6(3)
N005 C00E C00A 105.9(3)
C00I C00F C009 118.9(3)
C00I C00F H00F 120.5
C009 C00F H00F 120.5
C00K C00G C009 119.3(3)
C00K C00G H00G 120.4
C009 C00G H00G 120.4
C006 C00H C00B 121.3(3)
C006 C00H H00H 119.4
C00B C00H H00H 119.4
C00J C00I C00F 119.7(3)
C00J C00I H00I 120.1
C00F C00I H00I 120.1
C00K C00J C00I 121.0(3)
C00K C00J H00J 119.5
C00I C00J H00J 119.5
C00G C00K C00J 119.9(3)
C00G C00K H00K 120.0
C00J C00K H00K 120.0

loop_
_geom_bond_atom_site_label_1
_geom_bond_atom_site_label_2
_geom_bond_distance
S001 O002 1.442(3)
S001 O003 1.456(3)
S001 C00C 1.735(4)
S001 C009 1.762(3)
O004 C00E 1.222(4)
N005 C00E 1.392(4)
N005 C007 1.395(4)
N005 H005 0.8600
C006 C008 1.390(5)
C006 C00H 1.393(4)
C006 H006 0.9300
C007 C00C 1.346(4)
C007 C008 1.480(5)
C008 C00A 1.405(4)
C009 C00G 1.395(4)
C009 C00F 1.398(4)
C00A C00D 1.389(4)
C00A C00E 1.483(5)
C00B C00D 1.396(5)
C00B C00H 1.401(4)
C00B H00B 0.9300
C00C H00C 0.9300
C00D H00D 0.9300
C00F C00I 1.393(5)
C00F H00F 0.9300
C00G C00K 1.385(5)
C00G H00G 0.9300
C00H H00H 0.9300
C00I C00J 1.389(5)
C00I H00I 0.9300
C00J C00K 1.386(5)
C00J H00J 0.9300
C00K H00K 0.9300
